data_1571939
loop_
_publ_author_name
'Franc, Michal'
'Schulz, Ji&#x159;&#xed;'
'&#x160;t&#x11b;pni&#x10d;ka, Petr'

_publ_section_title
;
 Facile synthesis and bonding of 4-ferrocenyl-1,2,4-triazol-5-ylidene
 complexes.
;
_journal_issue 27
_journal_name_full 'Dalton transactions (Cambridge, England : 2003)'
_journal_page_first 11445
_journal_page_last 11453
_journal_paper_doi 10.1039/d4dt01433b
_journal_volume 53
_journal_year 2024
_chemical_formula_moiety 'C21 H25 Fe I N3 Rh'
_chemical_formula_sum 'C21 H25 Fe I N3 Rh'
_chemical_formula_weight 605.10
_space_group_crystal_system monoclinic
_space_group_IT_number 14
_space_group_name_Hall '-P 2yn'
_space_group_name_H-M_alt 'P 1 21/n 1'
_atom_sites_solution_hydrogens mixed
_atom_sites_solution_primary direct
_atom_sites_solution_secondary difmap
_audit_creation_method SHELXL-2017/1
_audit_update_record
;
2024-04-04 deposited with the CCDC.	2024-06-18 downloaded from the CCDC.
;
_cell_angle_alpha 90
_cell_angle_beta 104.6940(10)
_cell_angle_gamma 90
_cell_formula_units_Z 4
_cell_length_a 12.0867(3)
_cell_length_b 13.1442(3)
_cell_length_c 13.3802(3)
_cell_measurement_reflns_used 9907
_cell_measurement_temperature 120(2)
_cell_measurement_theta_max 27.50
_cell_measurement_theta_min 2.33
_cell_volume 2056.19(8)
_computing_cell_refinement 'SAINT V8.40B (Bruker AXS LLC, 2019)'
_computing_data_collection 'Bruker Instrument Service v2020.1.0.0'
_computing_data_reduction 'SAINT V8.40B (Bruker AXS LLC, 2019)'
_computing_molecular_graphics 'PLATON (Spek, 2017)'
_computing_publication_material 'PLATON (Spek, 2017)'
_computing_structure_refinement 'SHELXL-2017 (Sheldrick, 2017)'
_computing_structure_solution 'SHELXT 2018 (Sheldrick, 2018)'
_diffrn_ambient_temperature 120(2)
_diffrn_measured_fraction_theta_full 1.000
_diffrn_measured_fraction_theta_max 1.000
_diffrn_measurement_device_type 'Bruker Nonius Kappa Apex II'
_diffrn_measurement_method '\f and \w scans'
_diffrn_radiation_monochromator graphite
_diffrn_radiation_source 'fine-focus sealed tube'
_diffrn_radiation_type MoK\a
_diffrn_radiation_wavelength 0.71073
_diffrn_reflns_av_R_equivalents 0.0193
_diffrn_reflns_av_unetI/netI 0.0183
_diffrn_reflns_Laue_measured_fraction_full 1.000
_diffrn_reflns_Laue_measured_fraction_max 1.000
_diffrn_reflns_limit_h_max 15
_diffrn_reflns_limit_h_min -12
_diffrn_reflns_limit_k_max 17
_diffrn_reflns_limit_k_min -17
_diffrn_reflns_limit_l_max 12
_diffrn_reflns_limit_l_min -17
_diffrn_reflns_number 17730
_diffrn_reflns_point_group_measured_fraction_full 1.000
_diffrn_reflns_point_group_measured_fraction_max 1.000
_diffrn_reflns_theta_full 25.242
_diffrn_reflns_theta_max 27.505
_diffrn_reflns_theta_min 2.030
_exptl_absorpt_coefficient_mu 3.020
_exptl_absorpt_correction_T_max 0.55
_exptl_absorpt_correction_T_min 0.49
_exptl_absorpt_correction_type multi-scan
_exptl_absorpt_process_details
;
Krause, L., Herbst-Irmer, R., Sheldrick, G. M., Stalke, D. (2015).
J. Appl. Cryst. 48, 3-10.
;
_exptl_crystal_colour yellow-orange
_exptl_crystal_density_diffrn 1.955
_exptl_crystal_description prism
_exptl_crystal_F_000 1184
_exptl_crystal_size_max 0.38
_exptl_crystal_size_mid 0.23
_exptl_crystal_size_min 0.23
_refine_diff_density_max 0.417
_refine_diff_density_min -0.588
_refine_diff_density_rms 0.071
_refine_ls_extinction_method none
_refine_ls_goodness_of_fit_ref 1.050
_refine_ls_hydrogen_treatment constr
_refine_ls_matrix_type full
_refine_ls_number_parameters 244
_refine_ls_number_reflns 4730
_refine_ls_number_restraints 0
_refine_ls_restrained_S_all 1.050
_refine_ls_R_factor_all 0.0192
_refine_ls_R_factor_gt 0.0166
_refine_ls_shift/su_max 0.002
_refine_ls_shift/su_mean 0.000
_refine_ls_structure_factor_coef Fsqd
_refine_ls_weighting_details 'w=1/[\s^2^(Fo^2^)+(0.0097P)^2^+1.8300P] where P=(Fo^2^+2Fc^2^)/3'
_refine_ls_weighting_scheme calc
_refine_ls_wR_factor_gt 0.0340
_refine_ls_wR_factor_ref 0.0348
_reflns_Friedel_coverage 0.000
_reflns_number_gt 4396
_reflns_number_total 4730
_reflns_threshold_expression 'I > 2\s(I)'
_cod_data_source_file d4dt01433b3.cif
_cod_data_source_block mf76
_cod_depositor_comments 'Adding full bibliography for 1571939--1571940.cif.'
_cod_original_sg_symbol_H-M 'P 21/n'
_cod_database_code 1571939
_shelx_shelxl_version_number 2017/1
_shelx_space_group_comment
;
The symmetry employed for this shelxl refinement is uniquely defined
by the following loop, which should always be used as a source of
symmetry information in preference to the above space-group names.
They are only intended as comments.
;
_shelx_estimated_absorpt_t_min 0.393
_shelx_estimated_absorpt_t_max 0.543

loop_
_space_group_symop_operation_xyz
'x, y, z'
'-x+1/2, y+1/2, -z+1/2'
'-x, -y, -z'
'x-1/2, -y-1/2, z-1/2'

loop_
_atom_site_label
_atom_site_type_symbol
_atom_site_fract_x
_atom_site_fract_y
_atom_site_fract_z
_atom_site_U_iso_or_equiv
_atom_site_adp_type
_atom_site_occupancy
_atom_site_site_symmetry_order
_atom_site_calc_flag
_atom_site_refinement_flags_posn
_atom_site_refinement_flags_adp
_atom_site_refinement_flags_occupancy
_atom_site_disorder_assembly
_atom_site_disorder_group
Rh1 Rh 0.22985(2) 0.43750(2) 0.42849(2) 0.01087(4) Uani 1 1 d . . . . .
I1 I 0.08597(2) 0.29572(2) 0.46667(2) 0.01824(4) Uani 1 1 d . . . . .
Fe1 Fe 0.27777(2) 0.49555(2) 0.81928(2) 0.01139(6) Uani 1 1 d . . . . .
N1 N 0.37878(13) 0.39883(11) 0.64662(11) 0.0109(3) Uani 1 1 d . . . . .
N2 N 0.41640(13) 0.29237(11) 0.54172(11) 0.0132(3) Uani 1 1 d . . . . .
N3 N 0.48267(14) 0.26254(12) 0.63763(12) 0.0155(3) Uani 1 1 d . . . . .
C1 C 0.33525(16) 0.48491(13) 0.68950(13) 0.0118(3) Uani 1 1 d . . . . .
C2 C 0.40227(17) 0.55766(14) 0.75857(14) 0.0152(4) Uani 1 1 d . . . . .
H2 H 0.482536 0.555398 0.787759 0.018 Uiso 1 1 calc R U . . .
C3 C 0.32525(18) 0.63430(14) 0.77516(14) 0.0179(4) Uani 1 1 d . . . . .
H3 H 0.345424 0.692526 0.817973 0.022 Uiso 1 1 calc R U . . .
C4 C 0.21320(18) 0.60876(14) 0.71675(14) 0.0183(4) Uani 1 1 d . . . . .
H4 H 0.145798 0.647001 0.713994 0.022 Uiso 1 1 calc R U . . .
C5 C 0.21901(16) 0.51642(14) 0.66321(13) 0.0145(4) Uani 1 1 d . . . . .
H5 H 0.156763 0.482100 0.618191 0.017 Uiso 1 1 calc R U . . .
C6 C 0.28669(19) 0.35744(15) 0.89253(15) 0.0199(4) Uani 1 1 d . . . . .
H6 H 0.315294 0.295801 0.871694 0.024 Uiso 1 1 calc R U . . .
C7 C 0.35148(18) 0.43096(15) 0.96048(14) 0.0196(4) Uani 1 1 d . . . . .
H7 H 0.430903 0.427179 0.993221 0.024 Uiso 1 1 calc R U . . .
C8 C 0.27645(19) 0.51130(15) 0.97085(14) 0.0210(4) Uani 1 1 d . . . . .
H8 H 0.297025 0.570845 1.011569 0.025 Uiso 1 1 calc R U . . .
C9 C 0.16544(19) 0.48703(16) 0.90977(15) 0.0226(4) Uani 1 1 d . . . . .
H9 H 0.098622 0.527298 0.902672 0.027 Uiso 1 1 calc R U . . .
C10 C 0.17184(18) 0.39181(16) 0.86106(15) 0.0216(4) Uani 1 1 d . . . . .
H10 H 0.110128 0.357334 0.815511 0.026 Uiso 1 1 calc R U . . .
C11 C 0.35088(15) 0.37384(13) 0.54340(13) 0.0115(3) Uani 1 1 d . . . . .
C12 C 0.45710(16) 0.32983(14) 0.69922(14) 0.0138(4) Uani 1 1 d . . . . .
H12 H 0.488822 0.331050 0.771847 0.017 Uiso 1 1 calc R U . . .
C13 C 0.4214(2) 0.23252(15) 0.45157(15) 0.0226(4) Uani 1 1 d . . . . .
H13A H 0.386819 0.267943 0.391531 0.034 Uiso 0.5 1 d R U P A 1
H13B H 0.493019 0.242844 0.444231 0.034 Uiso 0.5 1 d R U P A 1
H13C H 0.383219 0.164943 0.451031 0.034 Uiso 0.5 1 d R U P A 1
H13D H 0.474204 0.175412 0.472876 0.034 Uiso 0.5 1 d R U P B 2
H13E H 0.448206 0.275421 0.402598 0.034 Uiso 0.5 1 d R U P B 2
H13F H 0.344911 0.206393 0.418435 0.034 Uiso 0.5 1 d R U P B 2
C21 C 0.32900(17) 0.57178(14) 0.43901(14) 0.0164(4) Uani 1 1 d . . . C 2
H21 H 0.386872 0.566590 0.502009 0.020 Uiso 1 1 d R U . C 2
C22 C 0.34654(16) 0.51114(14) 0.35745(14) 0.0157(4) Uani 1 1 d . . . C 2
H22 H 0.420439 0.474293 0.374180 0.019 Uiso 1 1 d R U . C 2
C23 C 0.29458(17) 0.53493(16) 0.24352(14) 0.0194(4) Uani 1 1 d . . . C 2
H23A H 0.349438 0.515091 0.203210 0.023 Uiso 1 1 calc R U . C 2
H23B H 0.281692 0.609175 0.235204 0.023 Uiso 1 1 calc R U . C 2
C24 C 0.18099(18) 0.47930(16) 0.20016(14) 0.0207(4) Uani 1 1 d . . . C 2
H24A H 0.136243 0.516795 0.139029 0.025 Uiso 1 1 calc R U . C 2
H24B H 0.197180 0.410635 0.176952 0.025 Uiso 1 1 calc R U . C 2
C25 C 0.11005(17) 0.46889(16) 0.27715(14) 0.0185(4) Uani 1 1 d . . . C 2
H25 H 0.054290 0.414439 0.269214 0.022 Uiso 1 1 d R U . C 2
C26 C 0.09382(17) 0.54250(15) 0.34482(15) 0.0197(4) Uani 1 1 d . . . C 2
H26 H 0.032915 0.533953 0.380290 0.024 Uiso 1 1 d R U . C 2
C27 C 0.13778(19) 0.65085(16) 0.34870(16) 0.0241(5) Uani 1 1 d . . . C 2
H27A H 0.081166 0.697112 0.366749 0.029 Uiso 1 1 calc R U . C 2
H27B H 0.145699 0.670356 0.279385 0.029 Uiso 1 1 calc R U . C 2
C28 C 0.25379(19) 0.66427(15) 0.42785(16) 0.0240(5) Uani 1 1 d . . . C 2
H28A H 0.294425 0.722596 0.406649 0.029 Uiso 1 1 calc R U . C 2
H28B H 0.240176 0.680776 0.495933 0.029 Uiso 1 1 calc R U . C 2

loop_
_atom_site_aniso_label
_atom_site_aniso_U_11
_atom_site_aniso_U_22
_atom_site_aniso_U_33
_atom_site_aniso_U_23
_atom_site_aniso_U_13
_atom_site_aniso_U_12
Rh1 0.01118(7) 0.01375(7) 0.00729(7) 0.00106(5) 0.00162(5) -0.00088(5)
I1 0.01994(7) 0.01928(7) 0.01351(6) 0.00259(5) 0.00057(5) -0.00702(5)
Fe1 0.01492(13) 0.01182(12) 0.00816(12) -0.00021(10) 0.00429(10) 0.00018(10)
N1 0.0113(7) 0.0127(7) 0.0086(7) 0.0006(6) 0.0026(6) 0.0005(6)
N2 0.0150(8) 0.0145(7) 0.0101(7) -0.0013(6) 0.0032(6) 0.0009(6)
N3 0.0159(8) 0.0147(8) 0.0155(8) 0.0035(6) 0.0033(6) 0.0027(6)
C1 0.0151(9) 0.0130(8) 0.0082(8) 0.0013(7) 0.0050(7) 0.0001(7)
C2 0.0180(10) 0.0166(9) 0.0119(9) 0.0001(7) 0.0057(7) -0.0042(7)
C3 0.0290(11) 0.0120(9) 0.0145(9) -0.0002(7) 0.0088(8) -0.0014(8)
C4 0.0250(11) 0.0177(9) 0.0141(9) 0.0045(7) 0.0081(8) 0.0090(8)
C5 0.0147(9) 0.0190(9) 0.0093(8) 0.0015(7) 0.0022(7) 0.0022(7)
C6 0.0299(11) 0.0137(9) 0.0187(10) 0.0029(8) 0.0109(8) -0.0009(8)
C7 0.0236(11) 0.0224(10) 0.0120(9) 0.0053(8) 0.0028(8) -0.0007(8)
C8 0.0362(12) 0.0197(10) 0.0095(9) -0.0008(8) 0.0103(8) -0.0027(9)
C9 0.0244(11) 0.0299(11) 0.0180(10) 0.0048(9) 0.0138(9) 0.0045(9)
C10 0.0236(11) 0.0254(11) 0.0176(10) 0.0012(8) 0.0088(8) -0.0089(9)
C11 0.0126(9) 0.0128(8) 0.0102(8) -0.0006(7) 0.0049(7) -0.0021(7)
C12 0.0129(9) 0.0156(9) 0.0126(9) 0.0041(7) 0.0026(7) 0.0003(7)
C13 0.0329(12) 0.0202(10) 0.0163(10) -0.0065(8) 0.0089(9) 0.0022(9)
C21 0.0173(10) 0.0165(9) 0.0141(9) 0.0023(7) 0.0017(7) -0.0063(7)
C22 0.0116(9) 0.0214(10) 0.0151(9) 0.0046(8) 0.0054(7) -0.0020(7)
C23 0.0189(10) 0.0273(11) 0.0133(9) 0.0038(8) 0.0065(8) 0.0015(8)
C24 0.0252(11) 0.0261(10) 0.0095(9) 0.0032(8) 0.0020(8) -0.0009(9)
C25 0.0141(10) 0.0263(10) 0.0114(9) 0.0073(8) -0.0033(7) -0.0020(8)
C26 0.0128(9) 0.0273(11) 0.0191(10) 0.0104(8) 0.0039(8) 0.0043(8)
C27 0.0267(12) 0.0214(10) 0.0268(11) 0.0071(9) 0.0117(9) 0.0106(9)
C28 0.0339(13) 0.0167(10) 0.0231(11) -0.0003(8) 0.0106(9) -0.0005(9)

loop_
_atom_type_symbol
_atom_type_description
_atom_type_scat_dispersion_real
_atom_type_scat_dispersion_imag
_atom_type_scat_source
C C 0.0033 0.0016 'International Tables Vol C Tables 4.2.6.8 and 6.1.1.4'
H H 0.0000 0.0000 'International Tables Vol C Tables 4.2.6.8 and 6.1.1.4'
Fe Fe 0.3463 0.8444 'International Tables Vol C Tables 4.2.6.8 and 6.1.1.4'
I I -0.4742 1.8119 'International Tables Vol C Tables 4.2.6.8 and 6.1.1.4'
N N 0.0061 0.0033 'International Tables Vol C Tables 4.2.6.8 and 6.1.1.4'
Rh Rh -1.1178 0.9187 'International Tables Vol C Tables 4.2.6.8 and 6.1.1.4'

loop_
_geom_angle_atom_site_label_1
_geom_angle_atom_site_label_2
_geom_angle_atom_site_label_3
_geom_angle
_geom_angle_site_symmetry_1
_geom_angle_site_symmetry_3
_geom_angle_publ_flag
C11 Rh1 C21 90.36(7) . . ?
C11 Rh1 C22 95.44(7) . . ?
C21 Rh1 C22 38.84(7) . . ?
C11 Rh1 C25 163.11(7) . . ?
C21 Rh1 C25 97.68(7) . . ?
C22 Rh1 C25 81.95(7) . . ?
C11 Rh1 C26 160.76(7) . . ?
C21 Rh1 C26 81.35(8) . . ?
C22 Rh1 C26 88.96(7) . . ?
C25 Rh1 C26 36.11(8) . . ?
C11 Rh1 I1 86.93(5) . . ?
C21 Rh1 I1 161.56(5) . . ?
C22 Rh1 I1 159.60(5) . . ?
C25 Rh1 I1 89.91(5) . . ?
C26 Rh1 I1 95.45(5) . . ?
C1 Fe1 C9 158.02(8) . . ?
C1 Fe1 C4 68.34(7) . . ?
C9 Fe1 C4 103.92(8) . . ?
C1 Fe1 C8 161.06(8) . . ?
C9 Fe1 C8 40.69(9) . . ?
C4 Fe1 C8 119.72(8) . . ?
C1 Fe1 C10 124.17(8) . . ?
C9 Fe1 C10 40.79(8) . . ?
C4 Fe1 C10 120.76(9) . . ?
C8 Fe1 C10 68.45(8) . . ?
C1 Fe1 C3 68.45(7) . . ?
C9 Fe1 C3 119.92(8) . . ?
C4 Fe1 C3 40.74(8) . . ?
C8 Fe1 C3 105.66(8) . . ?
C10 Fe1 C3 156.36(9) . . ?
C1 Fe1 C5 40.77(7) . . ?
C9 Fe1 C5 120.16(8) . . ?
C4 Fe1 C5 40.67(7) . . ?
C8 Fe1 C5 155.71(8) . . ?
C10 Fe1 C5 106.82(8) . . ?
C3 Fe1 C5 68.64(8) . . ?
C1 Fe1 C2 40.99(7) . . ?
C9 Fe1 C2 157.32(8) . . ?
C4 Fe1 C2 68.75(8) . . ?
C8 Fe1 C2 122.95(8) . . ?
C10 Fe1 C2 161.30(8) . . ?
C3 Fe1 C2 40.77(8) . . ?
C5 Fe1 C2 69.04(8) . . ?
C1 Fe1 C6 111.05(8) . . ?
C9 Fe1 C6 68.29(8) . . ?
C4 Fe1 C6 158.57(9) . . ?
C8 Fe1 C6 68.18(8) . . ?
C10 Fe1 C6 40.52(8) . . ?
C3 Fe1 C6 160.49(9) . . ?
C5 Fe1 C6 124.63(8) . . ?
C2 Fe1 C6 125.86(8) . . ?
C1 Fe1 C7 126.46(8) . . ?
C9 Fe1 C7 68.30(8) . . ?
C4 Fe1 C7 157.14(8) . . ?
C8 Fe1 C7 40.58(8) . . ?
C10 Fe1 C7 68.20(8) . . ?
C3 Fe1 C7 123.08(8) . . ?
C5 Fe1 C7 161.81(8) . . ?
C2 Fe1 C7 109.73(8) . . ?
C6 Fe1 C7 40.39(8) . . ?
C12 N1 C11 108.61(15) . . ?
C12 N1 C1 126.53(15) . . ?
C11 N1 C1 124.82(15) . . ?
C11 N2 N3 114.66(14) . . ?
C11 N2 C13 126.67(16) . . ?
N3 N2 C13 118.65(15) . . ?
C12 N3 N2 102.73(15) . . ?
C5 C1 N1 124.99(16) . . ?
C5 C1 C2 109.12(16) . . ?
N1 C1 C2 125.69(17) . . ?
C5 C1 Fe1 70.16(10) . . ?
N1 C1 Fe1 129.68(12) . . ?
C2 C1 Fe1 70.25(10) . . ?
C3 C2 C1 106.72(17) . . ?
C3 C2 Fe1 69.29(11) . . ?
C1 C2 Fe1 68.76(10) . . ?
C3 C2 H2 126.6 . . ?
C1 C2 H2 126.6 . . ?
Fe1 C2 H2 126.9 . . ?
C4 C3 C2 108.42(16) . . ?
C4 C3 Fe1 69.50(11) . . ?
C2 C3 Fe1 69.93(10) . . ?
C4 C3 H3 125.8 . . ?
C2 C3 H3 125.8 . . ?
Fe1 C3 H3 126.3 . . ?
C5 C4 C3 108.48(17) . . ?
C5 C4 Fe1 69.90(10) . . ?
C3 C4 Fe1 69.75(11) . . ?
C5 C4 H4 125.8 . . ?
C3 C4 H4 125.8 . . ?
Fe1 C4 H4 126.2 . . ?
C4 C5 C1 107.25(17) . . ?
C4 C5 Fe1 69.42(10) . . ?
C1 C5 Fe1 69.07(10) . . ?
C4 C5 H5 126.4 . . ?
C1 C5 H5 126.4 . . ?
Fe1 C5 H5 126.7 . . ?
C10 C6 C7 108.23(18) . . ?
C10 C6 Fe1 69.37(11) . . ?
C7 C6 Fe1 69.95(11) . . ?
C10 C6 H6 125.9 . . ?
C7 C6 H6 125.9 . . ?
Fe1 C6 H6 126.4 . . ?
C6 C7 C8 107.84(19) . . ?
C6 C7 Fe1 69.66(11) . . ?
C8 C7 Fe1 69.18(11) . . ?
C6 C7 H7 126.1 . . ?
C8 C7 H7 126.1 . . ?
Fe1 C7 H7 126.6 . . ?
C9 C8 C7 108.07(18) . . ?
C9 C8 Fe1 69.50(11) . . ?
C7 C8 Fe1 70.24(11) . . ?
C9 C8 H8 126.0 . . ?
C7 C8 H8 126.0 . . ?
Fe1 C8 H8 125.9 . . ?
C8 C9 C10 107.96(18) . . ?
C8 C9 Fe1 69.81(11) . . ?
C10 C9 Fe1 69.78(11) . . ?
C8 C9 H9 126.0 . . ?
C10 C9 H9 126.0 . . ?
Fe1 C9 H9 126.0 . . ?
C6 C10 C9 107.89(18) . . ?
C6 C10 Fe1 70.11(11) . . ?
C9 C10 Fe1 69.44(11) . . ?
C6 C10 H10 126.1 . . ?
C9 C10 H10 126.1 . . ?
Fe1 C10 H10 126.0 . . ?
N2 C11 N1 102.30(15) . . ?
N2 C11 Rh1 129.70(13) . . ?
N1 C11 Rh1 127.75(13) . . ?
N3 C12 N1 111.69(16) . . ?
N3 C12 H12 124.2 . . ?
N1 C12 H12 124.2 . . ?
N2 C13 H13A 110.0 . . ?
N2 C13 H13B 104.5 . . ?
H13A C13 H13B 93.6 . . ?
N2 C13 H13C 111.7 . . ?
H13A C13 H13C 109.5 . . ?
H13B C13 H13C 125.7 . . ?
N2 C13 H13D 109.5 . . ?
N2 C13 H13E 109.5 . . ?
H13D C13 H13E 109.5 . . ?
N2 C13 H13F 109.4 . . ?
H13D C13 H13F 109.5 . . ?
H13E C13 H13F 109.5 . . ?
C22 C21 C28 125.89(17) . . ?
C22 C21 Rh1 70.80(10) . . ?
C28 C21 Rh1 110.47(13) . . ?
C22 C21 H21 115.1 . . ?
C28 C21 H21 115.9 . . ?
Rh1 C21 H21 106.0 . . ?
C21 C22 C23 123.54(17) . . ?
C21 C22 Rh1 70.37(10) . . ?
C23 C22 Rh1 112.87(13) . . ?
C21 C22 H22 113.9 . . ?
C23 C22 H22 116.4 . . ?
Rh1 C22 H22 109.8 . . ?
C22 C23 C24 112.47(16) . . ?
C22 C23 H23A 109.1 . . ?
C24 C23 H23A 109.1 . . ?
C22 C23 H23B 109.1 . . ?
C24 C23 H23B 109.1 . . ?
H23A C23 H23B 107.8 . . ?
C25 C24 C23 113.29(16) . . ?
C25 C24 H24A 108.9 . . ?
C23 C24 H24A 108.9 . . ?
C25 C24 H24B 108.9 . . ?
C23 C24 H24B 108.9 . . ?
H24A C24 H24B 107.7 . . ?
C26 C25 C24 126.09(19) . . ?
C26 C25 Rh1 72.37(11) . . ?
C24 C25 Rh1 106.84(13) . . ?
C26 C25 H25 112.4 . . ?
C24 C25 H25 119.5 . . ?
Rh1 C25 H25 103.8 . . ?
C25 C26 C27 125.25(18) . . ?
C25 C26 Rh1 71.52(11) . . ?
C27 C26 Rh1 111.01(13) . . ?
C25 C26 H26 119.3 . . ?
C27 C26 H26 113.0 . . ?
Rh1 C26 H26 103.7 . . ?
C26 C27 C28 112.43(16) . . ?
C26 C27 H27A 109.1 . . ?
C28 C27 H27A 109.1 . . ?
C26 C27 H27B 109.1 . . ?
C28 C27 H27B 109.1 . . ?
H27A C27 H27B 107.8 . . ?
C21 C28 C27 113.49(17) . . ?
C21 C28 H28A 108.9 . . ?
C27 C28 H28A 108.9 . . ?
C21 C28 H28B 108.9 . . ?
C27 C28 H28B 108.9 . . ?
H28A C28 H28B 107.7 . . ?

loop_
_geom_bond_atom_site_label_1
_geom_bond_atom_site_label_2
_geom_bond_distance
_geom_bond_site_symmetry_2
_geom_bond_publ_flag
Rh1 C11 2.0158(18) . ?
Rh1 C21 2.1180(18) . ?
Rh1 C22 2.1237(18) . ?
Rh1 C25 2.2090(18) . ?
Rh1 C26 2.2198(19) . ?
Rh1 I1 2.68494(19) . ?
Fe1 C1 2.0321(17) . ?
Fe1 C9 2.0386(19) . ?
Fe1 C4 2.0401(19) . ?
Fe1 C8 2.0427(18) . ?
Fe1 C10 2.043(2) . ?
Fe1 C3 2.0434(19) . ?
Fe1 C5 2.0464(18) . ?
Fe1 C2 2.0520(18) . ?
Fe1 C6 2.0529(19) . ?
Fe1 C7 2.0567(19) . ?
N1 C12 1.370(2) . ?
N1 C11 1.376(2) . ?
N1 C1 1.428(2) . ?
N2 C11 1.335(2) . ?
N2 N3 1.386(2) . ?
N2 C13 1.454(2) . ?
N3 C12 1.299(2) . ?
C1 C5 1.421(3) . ?
C1 C2 1.430(3) . ?
C2 C3 1.427(3) . ?
C2 H2 0.9500 . ?
C3 C4 1.422(3) . ?
C3 H3 0.9500 . ?
C4 C5 1.420(3) . ?
C4 H4 0.9500 . ?
C5 H5 0.9500 . ?
C6 C10 1.418(3) . ?
C6 C7 1.419(3) . ?
C6 H6 0.9500 . ?
C7 C8 1.422(3) . ?
C7 H7 0.9500 . ?
C8 C9 1.419(3) . ?
C8 H8 0.9500 . ?
C9 C10 1.422(3) . ?
C9 H9 0.9500 . ?
C10 H10 0.9500 . ?
C12 H12 0.9500 . ?
C13 H13A 0.9307 . ?
C13 H13B 0.9063 . ?
C13 H13C 0.9999 . ?
C13 H13D 0.9800 . ?
C13 H13E 0.9800 . ?
C13 H13F 0.9800 . ?
C21 C22 1.410(3) . ?
C21 C28 1.503(3) . ?
C21 H21 0.9515 . ?
C22 C23 1.527(3) . ?
C22 H22 0.9905 . ?
C23 C24 1.534(3) . ?
C23 H23A 0.9900 . ?
C23 H23B 0.9900 . ?
C24 C25 1.504(3) . ?
C24 H24A 0.9900 . ?
C24 H24B 0.9900 . ?
C25 C26 1.373(3) . ?
C25 H25 0.9702 . ?
C26 C27 1.516(3) . ?
C26 H26 0.9783 . ?
C27 C28 1.538(3) . ?
C27 H27A 0.9900 . ?
C27 H27B 0.9900 . ?
C28 H28A 0.9900 . ?
C28 H28B 0.9900 . ?
